data_8102595
loop_
_publ_author_name
'Danijela Ilic'
'Volker Kahlenberg'
'Gerhard Laus'
'Smiljka Milisavljevic'
'Rastko D. Vukicevic'

_publ_section_title
;
 Crystal structure of rac-2-(methylthio)propanoylferrocene, C14H16FeOS
;
_journal_issue 4
_journal_name_full 'Zeitschrift f\"ur Kristallographie - New Crystal Structures'
_journal_page_first 711
_journal_volume 224
_journal_year 2009
_chemical_formula_moiety 'C14 H16 Fe O S'
_chemical_formula_sum 'C14 H16 Fe O S'
_chemical_formula_weight 288.18
_chemical_name_systematic
;
<i>rac</i>-2-(methylthio)propanoylferrocene, 
C~14~H~16~FeOS
;
_space_group_IT_number 14
_symmetry_cell_setting monoclinic
_symmetry_space_group_name_Hall '-P 2yn'
_symmetry_space_group_name_H-M 'P 1 21/n 1'
_atom_sites_solution_hydrogens geom
_atom_sites_solution_primary direct
_atom_sites_solution_secondary difmap
_cell_angle_alpha 90
_cell_angle_beta 103.151(7)
_cell_angle_gamma 90
_cell_formula_units_Z 4
_cell_length_a 12.6757(9)
_cell_length_b 5.7043(5)
_cell_length_c 18.0618(11)
_cell_measurement_reflns_used 4693
_cell_measurement_temperature 173(2)
_cell_measurement_theta_max 67.2164
_cell_measurement_theta_min 3.5716
_cell_volume 1271.73(17)
_computing_cell_refinement
;
        CrysAlisPro, Oxford Diffraction Ltd.,
        Version 1.171.33.38 (release 14-04-2009 CrysAlis171 .NET)
        (compiled Apr 14 2009,16:19:46)
;
_computing_data_collection
;
        CrysAlisPro, Oxford Diffraction Ltd.,
        Version 1.171.33.38 (release 14-04-2009 CrysAlis171 .NET)
        (compiled Apr 14 2009,16:19:46)
;
_computing_data_reduction
;
        CrysAlisPro, Oxford Diffraction Ltd.,
        Version 1.171.33.38 (release 14-04-2009 CrysAlis171 .NET)
        (compiled Apr 14 2009,16:19:46)
;
_computing_structure_refinement 'SHELXL-97 (Sheldrick, 1997)'
_diffrn_ambient_temperature 173(2)
_diffrn_detector_area_resol_mean 10.3822
_diffrn_measured_fraction_theta_full 0.994
_diffrn_measured_fraction_theta_max 0.994
_diffrn_measurement_device_type 'Xcalibur, Ruby, Gemini ultra'
_diffrn_measurement_method '\w scans'
_diffrn_orient_matrix_UB_11 0.0361285925
_diffrn_orient_matrix_UB_12 0.1580371862
_diffrn_orient_matrix_UB_13 0.0706249748
_diffrn_orient_matrix_UB_21 -0.0838294309
_diffrn_orient_matrix_UB_22 0.1863321939
_diffrn_orient_matrix_UB_23 -0.0370536673
_diffrn_orient_matrix_UB_31 -0.0853209876
_diffrn_orient_matrix_UB_32 -0.1161656186
_diffrn_orient_matrix_UB_33 0.0369449403
_diffrn_radiation_monochromator graphite
_diffrn_radiation_type CuK\a
_diffrn_radiation_wavelength 1.5418
_diffrn_reflns_av_R_equivalents 0.044
_diffrn_reflns_av_unetI/netI 0.0305
_diffrn_reflns_limit_h_max 14
_diffrn_reflns_limit_h_min -15
_diffrn_reflns_limit_k_max 6
_diffrn_reflns_limit_k_min -6
_diffrn_reflns_limit_l_max 21
_diffrn_reflns_limit_l_min -20
_diffrn_reflns_number 11551
_diffrn_reflns_theta_full 67.23
_diffrn_reflns_theta_max 67.23
_diffrn_reflns_theta_min 3.88
_exptl_absorpt_coefficient_mu 10.865
_exptl_absorpt_correction_T_max 0.6503
_exptl_absorpt_correction_T_min 0.1750
_exptl_absorpt_correction_type multi-scan
_exptl_absorpt_process_details
;
        CrysAlisPro, Oxford Diffraction Ltd.,
        Version 1.171.33.38 (release 14-04-2009 CrysAlis171 .NET)
        (compiled Apr 14 2009,16:19:46)
        Empirical absorption correction using spherical harmonics,
 implemented in SCALE3 ABSPACK scaling algorithm.
;
_exptl_crystal_colour red-brown
_exptl_crystal_density_diffrn 1.505
_exptl_crystal_density_method 'not measured'
_exptl_crystal_description needle
_exptl_crystal_F_000 600
_exptl_crystal_size_max 0.24
_exptl_crystal_size_mid 0.04
_exptl_crystal_size_min 0.04
_refine_diff_density_max 0.284
_refine_diff_density_min -0.333
_refine_diff_density_rms 0.065
_refine_ls_extinction_method none
_refine_ls_goodness_of_fit_ref 1.035
_refine_ls_hydrogen_treatment mixed
_refine_ls_matrix_type full
_refine_ls_number_parameters 159
_refine_ls_number_reflns 2266
_refine_ls_number_restraints 1
_refine_ls_restrained_S_all 1.035
_refine_ls_R_factor_all 0.0379
_refine_ls_R_factor_gt 0.0315
_refine_ls_shift/su_max 0.001
_refine_ls_shift/su_mean 0
_refine_ls_structure_factor_coef Fsqd
_refine_ls_weighting_details 'calc w=1/[\s^2^(Fo^2^)+(0.0538P)^2^+0.0000P] where P=(Fo^2^+2Fc^2^)/3'
_refine_ls_weighting_scheme calc
_refine_ls_wR_factor_gt 0.0809
_refine_ls_wR_factor_ref 0.0829
_reflns_number_gt 1948
_reflns_number_total 2266
_reflns_threshold_expression >2sigma(I)
_cod_data_source_file 1267-2819.cff
_cod_data_source_block rv_ibk_05_2b
_cod_original_cell_volume 1271.73(16)
_cod_database_code 8102595

loop_
_symmetry_equiv_pos_as_xyz
'x, y, z'
'-x+1/2, y+1/2, -z+1/2'
'-x, -y, -z'
'x-1/2, -y-1/2, z-1/2'

loop_
_atom_site_label
_atom_site_type_symbol
_atom_site_fract_x
_atom_site_fract_y
_atom_site_fract_z
_atom_site_U_iso_or_equiv
_atom_site_adp_type
_atom_site_occupancy
_atom_site_symmetry_multiplicity
_atom_site_calc_flag
_atom_site_refinement_flags
_atom_site_disorder_assembly
_atom_site_disorder_group
Fe Fe 0.79594(3) 0.22019(6) 0.435609(18) 0.02144(13) Uani 1 1 d . . .
S S 0.43618(5) 0.25461(12) 0.23845(3) 0.03310(18) Uani 1 1 d . . .
O O 0.56971(15) 0.6465(3) 0.36844(11) 0.0394(5) Uani 1 1 d . . .
C1 C 0.69375(19) 0.3651(4) 0.34445(12) 0.0232(5) Uani 1 1 d . . .
C2 C 0.7260(2) 0.1354(4) 0.32544(12) 0.0263(5) Uani 1 1 d . . .
H2 H 0.6791 0.0062 0.3092 0.032 Uiso 1 1 calc R . .
C12 C 0.4958(2) 0.2634(5) 0.34097(14) 0.0310(6) Uani 1 1 d D . .
H12 H 0.524(2) 0.115(4) 0.3513(16) 0.037 Uiso 1 1 d D . .
C5 C 0.7901(2) 0.5044(4) 0.36582(12) 0.0267(5) Uani 1 1 d . . .
H5 H 0.7934 0.6642 0.3811 0.032 Uiso 1 1 calc R . .
C3 C 0.8400(2) 0.1359(5) 0.33518(12) 0.0273(5) Uani 1 1 d . . .
H3 H 0.883 0.0069 0.3265 0.033 Uiso 1 1 calc R . .
C6 C 0.7105(2) 0.1972(5) 0.51913(13) 0.0289(5) Uani 1 1 d . . .
H6 H 0.6377 0.2454 0.515 0.035 Uiso 1 1 calc R . .
C7 C 0.7445(2) -0.0285(5) 0.50087(13) 0.0294(6) Uani 1 1 d . . .
H7 H 0.6987 -0.1573 0.4822 0.035 Uiso 1 1 calc R . .
C4 C 0.8791(2) 0.3627(5) 0.36020(13) 0.0293(5) Uani 1 1 d . . .
H4 H 0.9527 0.4107 0.3713 0.035 Uiso 1 1 calc R . .
C10 C 0.8036(2) 0.3376(5) 0.54447(13) 0.0295(6) Uani 1 1 d . . .
H10 H 0.8042 0.4968 0.5601 0.035 Uiso 1 1 calc R . .
C9 C 0.8957(2) 0.1995(5) 0.54250(13) 0.0314(6) Uani 1 1 d . . .
H9 H 0.969 0.2495 0.5567 0.038 Uiso 1 1 calc R . .
C11 C 0.5865(2) 0.4419(4) 0.35290(13) 0.0277(5) Uani 1 1 d . . .
C8 C 0.8594(2) -0.0268(5) 0.51563(13) 0.0312(6) Uani 1 1 d . . .
H8 H 0.9041 -0.1549 0.5087 0.037 Uiso 1 1 calc R . .
C13 C 0.4137(2) 0.3108(6) 0.38781(16) 0.0442(7) Uani 1 1 d . . .
H13A H 0.4493 0.3039 0.442 0.066 Uiso 1 1 calc R . .
H13B H 0.3563 0.1925 0.3764 0.066 Uiso 1 1 calc R . .
H13C H 0.3823 0.4669 0.3755 0.066 Uiso 1 1 calc R . .
C14 C 0.3724(3) 0.5378(6) 0.22257(16) 0.0500(8) Uani 1 1 d . . .
H14A H 0.3112 0.544 0.2473 0.075 Uiso 1 1 calc R . .
H14B H 0.3463 0.5638 0.1678 0.075 Uiso 1 1 calc R . .
H14C H 0.4251 0.6597 0.2439 0.075 Uiso 1 1 calc R . .

loop_
_atom_site_aniso_label
_atom_site_aniso_U_11
_atom_site_aniso_U_22
_atom_site_aniso_U_33
_atom_site_aniso_U_23
_atom_site_aniso_U_13
_atom_site_aniso_U_12
Fe 0.0248(2) 0.0239(2) 0.01549(19) 0.00022(14) 0.00419(14) -0.00148(15)
S 0.0306(3) 0.0420(4) 0.0249(3) -0.0061(2) 0.0026(3) -0.0012(3)
O 0.0345(10) 0.0335(11) 0.0476(11) -0.0088(9) 0.0038(9) 0.0024(8)
C1 0.0293(12) 0.0228(12) 0.0160(10) 0.0023(9) 0.0019(9) -0.0016(10)
C2 0.0360(13) 0.0269(14) 0.0153(10) -0.0017(9) 0.0045(10) -0.0042(11)
C12 0.0303(13) 0.0376(16) 0.0238(12) 0.0023(11) 0.0034(10) -0.0018(11)
C5 0.0336(13) 0.0262(13) 0.0200(11) 0.0015(9) 0.0058(10) -0.0048(10)
C3 0.0324(13) 0.0316(14) 0.0184(11) -0.0009(10) 0.0071(10) 0.0014(11)
C6 0.0318(13) 0.0361(15) 0.0205(11) 0.0030(10) 0.0094(10) 0.0034(11)
C7 0.0386(14) 0.0315(14) 0.0190(11) 0.0028(10) 0.0083(10) -0.0055(11)
C4 0.0284(12) 0.0385(15) 0.0219(11) 0.0045(11) 0.0077(10) -0.0054(11)
C10 0.0436(15) 0.0269(14) 0.0178(11) -0.0020(10) 0.0063(10) -0.0003(11)
C9 0.0305(13) 0.0425(16) 0.0189(11) 0.0019(11) 0.0007(10) -0.0034(11)
C11 0.0319(13) 0.0313(15) 0.0177(10) 0.0020(10) 0.0010(10) 0.0000(10)
C8 0.0372(14) 0.0355(15) 0.0209(11) 0.0053(10) 0.0068(11) 0.0099(11)
C13 0.0363(15) 0.068(2) 0.0293(13) -0.0006(14) 0.0096(12) -0.0057(14)
C14 0.0518(19) 0.064(2) 0.0297(14) -0.0016(14) -0.0004(13) 0.0200(16)

loop_
_atom_type_symbol
_atom_type_description
_atom_type_scat_dispersion_real
_atom_type_scat_dispersion_imag
_atom_type_scat_source
C C 0.0181 0.0091 'International Tables Vol C Tables 4.2.6.8 and 6.1.1.4'
H H 0 0 'International Tables Vol C Tables 4.2.6.8 and 6.1.1.4'
O O 0.0492 0.0322 'International Tables Vol C Tables 4.2.6.8 and 6.1.1.4'
S S 0.3331 0.5567 'International Tables Vol C Tables 4.2.6.8 and 6.1.1.4'
Fe Fe -1.1336 3.1974 'International Tables Vol C Tables 4.2.6.8 and 6.1.1.4'

loop_
_geom_angle_atom_site_label_1
_geom_angle_atom_site_label_2
_geom_angle_atom_site_label_3
_geom_angle
_geom_angle_site_symmetry_1
_geom_angle_site_symmetry_3
_geom_angle_publ_flag
C1 Fe C7 121.55(10) . . ?
C1 Fe C2 41.36(10) . . ?
C7 Fe C2 105.82(10) . . ?
C1 Fe C5 41.28(9) . . ?
C7 Fe C5 159.15(10) . . ?
C2 Fe C5 68.94(10) . . ?
C1 Fe C8 158.51(10) . . ?
C7 Fe C8 40.59(10) . . ?
C2 Fe C8 122.55(10) . . ?
C5 Fe C8 159.11(10) . . ?
C1 Fe C6 106.08(10) . . ?
C7 Fe C6 40.57(10) . . ?
C2 Fe C6 121.06(10) . . ?
C5 Fe C6 123.57(10) . . ?
C8 Fe C6 67.98(10) . . ?
C1 Fe C9 158.38(10) . . ?
C7 Fe C9 68.11(10) . . ?
C2 Fe C9 159.77(11) . . ?
C5 Fe C9 123.55(10) . . ?
C8 Fe C9 40.44(11) . . ?
C6 Fe C9 67.71(10) . . ?
C1 Fe C10 121.75(10) . . ?
C7 Fe C10 68.09(10) . . ?
C2 Fe C10 157.32(11) . . ?
C5 Fe C10 108.54(10) . . ?
C8 Fe C10 67.92(10) . . ?
C6 Fe C10 40.23(10) . . ?
C9 Fe C10 40.25(10) . . ?
C1 Fe C4 68.39(10) . . ?
C7 Fe C4 158.38(11) . . ?
C2 Fe C4 67.99(10) . . ?
C5 Fe C4 40.08(10) . . ?
C8 Fe C4 123.94(10) . . ?
C6 Fe C4 160.47(10) . . ?
C9 Fe C4 110.14(10) . . ?
C10 Fe C4 125.50(10) . . ?
C1 Fe C3 68.47(9) . . ?
C7 Fe C3 121.92(10) . . ?
C2 Fe C3 40.23(10) . . ?
C5 Fe C3 67.88(10) . . ?
C8 Fe C3 108.51(10) . . ?
C6 Fe C3 157.11(10) . . ?
C9 Fe C3 125.30(10) . . ?
C10 Fe C3 161.46(10) . . ?
C4 Fe C3 40.16(10) . . ?
C14 S C12 101.73(13) . . ?
C5 C1 C2 107.4(2) . . ?
C5 C1 C11 123.9(2) . . ?
C2 C1 C11 128.1(2) . . ?
C5 C1 Fe 70.09(13) . . ?
C2 C1 Fe 70.01(13) . . ?
C11 C1 Fe 118.24(15) . . ?
C3 C2 C1 107.8(2) . . ?
C3 C2 Fe 70.97(13) . . ?
C1 C2 Fe 68.63(12) . . ?
C3 C2 H2 126.1 . . ?
C1 C2 H2 126.1 . . ?
Fe C2 H2 125.9 . . ?
C13 C12 C11 113.5(2) . . ?
C13 C12 S 113.14(19) . . ?
C11 C12 S 106.69(17) . . ?
C13 C12 H12 109.7(18) . . ?
C11 C12 H12 110.0(18) . . ?
S C12 H12 103.3(19) . . ?
C4 C5 C1 108.0(2) . . ?
C4 C5 Fe 70.86(14) . . ?
C1 C5 Fe 68.63(13) . . ?
C4 C5 H5 126 . . ?
C1 C5 H5 126 . . ?
Fe C5 H5 126.1 . . ?
C2 C3 C4 108.3(2) . . ?
C2 C3 Fe 68.80(13) . . ?
C4 C3 Fe 69.77(13) . . ?
C2 C3 H3 125.9 . . ?
C4 C3 H3 125.9 . . ?
Fe C3 H3 127.1 . . ?
C10 C6 C7 108.3(2) . . ?
C10 C6 Fe 70.15(13) . . ?
C7 C6 Fe 69.40(13) . . ?
C10 C6 H6 125.9 . . ?
C7 C6 H6 125.9 . . ?
Fe C6 H6 126.2 . . ?
C8 C7 C6 107.6(2) . . ?
C8 C7 Fe 69.85(14) . . ?
C6 C7 Fe 70.02(14) . . ?
C8 C7 H7 126.2 . . ?
C6 C7 H7 126.2 . . ?
Fe C7 H7 125.5 . . ?
C5 C4 C3 108.6(2) . . ?
C5 C4 Fe 69.06(13) . . ?
C3 C4 Fe 70.06(13) . . ?
C5 C4 H4 125.7 . . ?
C3 C4 H4 125.7 . . ?
Fe C4 H4 126.7 . . ?
C6 C10 C9 108.0(2) . . ?
C6 C10 Fe 69.62(13) . . ?
C9 C10 Fe 69.80(13) . . ?
C6 C10 H10 126 . . ?
C9 C10 H10 126 . . ?
Fe C10 H10 126.1 . . ?
C10 C9 C8 108.1(2) . . ?
C10 C9 Fe 69.96(13) . . ?
C8 C9 Fe 69.43(14) . . ?
C10 C9 H9 126 . . ?
C8 C9 H9 126 . . ?
Fe C9 H9 126.2 . . ?
O C11 C1 121.2(2) . . ?
O C11 C12 120.4(2) . . ?
C1 C11 C12 118.4(2) . . ?
C9 C8 C7 108.0(2) . . ?
C9 C8 Fe 70.12(14) . . ?
C7 C8 Fe 69.56(14) . . ?
C9 C8 H8 126 . . ?
C7 C8 H8 126 . . ?
Fe C8 H8 125.9 . . ?
C12 C13 H13A 109.5 . . ?
C12 C13 H13B 109.5 . . ?
H13A C13 H13B 109.5 . . ?
C12 C13 H13C 109.5 . . ?
H13A C13 H13C 109.5 . . ?
H13B C13 H13C 109.5 . . ?
S C14 H14A 109.5 . . ?
S C14 H14B 109.5 . . ?
H14A C14 H14B 109.5 . . ?
S C14 H14C 109.5 . . ?
H14A C14 H14C 109.5 . . ?
H14B C14 H14C 109.5 . . ?

loop_
_geom_bond_atom_site_label_1
_geom_bond_atom_site_label_2
_geom_bond_distance
_geom_bond_site_symmetry_2
_geom_bond_publ_flag
Fe C1 2.025(2) . ?
Fe C7 2.043(2) . ?
Fe C2 2.044(2) . ?
Fe C5 2.045(2) . ?
Fe C8 2.047(2) . ?
Fe C6 2.052(2) . ?
Fe C9 2.056(2) . ?
Fe C10 2.059(2) . ?
Fe C4 2.068(2) . ?
Fe C3 2.072(2) . ?
S C14 1.800(3) . ?
S C12 1.835(3) . ?
O C11 1.230(3) . ?
C1 C5 1.435(3) . ?
C1 C2 1.437(4) . ?
C1 C11 1.469(3) . ?
C2 C3 1.416(4) . ?
C2 H2 0.95 . ?
C12 C13 1.507(4) . ?
C12 C11 1.513(4) . ?
C12 H12 0.921(17) . ?
C5 C4 1.410(3) . ?
C5 H5 0.95 . ?
C3 C4 1.422(4) . ?
C3 H3 0.95 . ?
C6 C10 1.414(4) . ?
C6 C7 1.420(4) . ?
C6 H6 0.95 . ?
C7 C8 1.419(4) . ?
C7 H7 0.95 . ?
C4 H4 0.95 . ?
C10 C9 1.416(4) . ?
C10 H10 0.95 . ?
C9 C8 1.419(4) . ?
C9 H9 0.95 . ?
C8 H8 0.95 . ?
C13 H13A 0.98 . ?
C13 H13B 0.98 . ?
C13 H13C 0.98 . ?
C14 H14A 0.98 . ?
C14 H14B 0.98 . ?
C14 H14C 0.98 . ?

loop_
_geom_hbond_atom_site_label_D
_geom_hbond_atom_site_label_H
_geom_hbond_atom_site_label_A
_geom_hbond_distance_DH
_geom_hbond_distance_HA
_geom_hbond_distance_DA
_geom_hbond_angle_DHA
_geom_hbond_site_symmetry_A
C7 H7 O 0.95 2.57 3.414(3) 147.9 1_545

loop_
_geom_torsion_atom_site_label_1
_geom_torsion_atom_site_label_2
_geom_torsion_atom_site_label_3
_geom_torsion_atom_site_label_4
_geom_torsion
_geom_torsion_site_symmetry_1
_geom_torsion_site_symmetry_2
_geom_torsion_site_symmetry_3
_geom_torsion_site_symmetry_4
_geom_torsion_publ_flag
C7 Fe C1 C5 164.31(14) . . . . ?
C2 Fe C1 C5 -118.02(19) . . . . ?
C8 Fe C1 C5 -166.5(2) . . . . ?
C6 Fe C1 C5 122.95(15) . . . . ?
C9 Fe C1 C5 53.1(3) . . . . ?
C10 Fe C1 C5 82.07(16) . . . . ?
C4 Fe C1 C5 -37.23(14) . . . . ?
C3 Fe C1 C5 -80.56(15) . . . . ?
C7 Fe C1 C2 -77.67(16) . . . . ?
C5 Fe C1 C2 118.02(19) . . . . ?
C8 Fe C1 C2 -48.5(3) . . . . ?
C6 Fe C1 C2 -119.03(14) . . . . ?
C9 Fe C1 C2 171.1(2) . . . . ?
C10 Fe C1 C2 -159.92(14) . . . . ?
C4 Fe C1 C2 80.79(15) . . . . ?
C3 Fe C1 C2 37.45(14) . . . . ?
C7 Fe C1 C11 45.7(2) . . . . ?
C2 Fe C1 C11 123.3(2) . . . . ?
C5 Fe C1 C11 -118.6(2) . . . . ?
C8 Fe C1 C11 74.8(3) . . . . ?
C6 Fe C1 C11 4.3(2) . . . . ?
C9 Fe C1 C11 -65.6(3) . . . . ?
C10 Fe C1 C11 -36.6(2) . . . . ?
C4 Fe C1 C11 -155.9(2) . . . . ?
C3 Fe C1 C11 160.8(2) . . . . ?
C5 C1 C2 C3 0.0(2) . . . . ?
C11 C1 C2 C3 -171.2(2) . . . . ?
Fe C1 C2 C3 -60.42(15) . . . . ?
C5 C1 C2 Fe 60.43(15) . . . . ?
C11 C1 C2 Fe -110.8(2) . . . . ?
C1 Fe C2 C3 118.9(2) . . . . ?
C7 Fe C2 C3 -121.06(15) . . . . ?
C5 Fe C2 C3 80.24(16) . . . . ?
C8 Fe C2 C3 -80.14(18) . . . . ?
C6 Fe C2 C3 -162.38(15) . . . . ?
C9 Fe C2 C3 -51.7(3) . . . . ?
C10 Fe C2 C3 168.1(2) . . . . ?
C4 Fe C2 C3 37.02(15) . . . . ?
C7 Fe C2 C1 120.08(14) . . . . ?
C5 Fe C2 C1 -38.62(13) . . . . ?
C8 Fe C2 C1 161.01(14) . . . . ?
C6 Fe C2 C1 78.76(16) . . . . ?
C9 Fe C2 C1 -170.5(3) . . . . ?
C10 Fe C2 C1 49.2(3) . . . . ?
C4 Fe C2 C1 -81.84(15) . . . . ?
C3 Fe C2 C1 -118.9(2) . . . . ?
C14 S C12 C13 56.8(2) . . . . ?
C14 S C12 C11 -68.7(2) . . . . ?
C2 C1 C5 C4 -0.2(2) . . . . ?
C11 C1 C5 C4 171.5(2) . . . . ?
Fe C1 C5 C4 60.19(16) . . . . ?
C2 C1 C5 Fe -60.38(14) . . . . ?
C11 C1 C5 Fe 111.3(2) . . . . ?
C1 Fe C5 C4 -119.1(2) . . . . ?
C7 Fe C5 C4 -159.5(3) . . . . ?
C2 Fe C5 C4 -80.43(15) . . . . ?
C8 Fe C5 C4 47.0(3) . . . . ?
C6 Fe C5 C4 165.49(14) . . . . ?
C9 Fe C5 C4 81.58(17) . . . . ?
C10 Fe C5 C4 123.55(15) . . . . ?
C3 Fe C5 C4 -37.03(14) . . . . ?
C7 Fe C5 C1 -40.3(3) . . . . ?
C2 Fe C5 C1 38.69(14) . . . . ?
C8 Fe C5 C1 166.1(3) . . . . ?
C6 Fe C5 C1 -75.39(17) . . . . ?
C9 Fe C5 C1 -159.30(14) . . . . ?
C10 Fe C5 C1 -117.33(14) . . . . ?
C4 Fe C5 C1 119.1(2) . . . . ?
C3 Fe C5 C1 82.09(14) . . . . ?
C1 C2 C3 C4 0.2(2) . . . . ?
Fe C2 C3 C4 -58.78(16) . . . . ?
C1 C2 C3 Fe 58.95(14) . . . . ?
C1 Fe C3 C2 -38.47(15) . . . . ?
C7 Fe C3 C2 76.17(17) . . . . ?
C5 Fe C3 C2 -83.10(16) . . . . ?
C8 Fe C3 C2 118.86(16) . . . . ?
C6 Fe C3 C2 41.8(3) . . . . ?
C9 Fe C3 C2 160.59(15) . . . . ?
C10 Fe C3 C2 -165.5(3) . . . . ?
C4 Fe C3 C2 -120.1(2) . . . . ?
C1 Fe C3 C4 81.59(15) . . . . ?
C7 Fe C3 C4 -163.77(15) . . . . ?
C2 Fe C3 C4 120.1(2) . . . . ?
C5 Fe C3 C4 36.96(14) . . . . ?
C8 Fe C3 C4 -121.08(16) . . . . ?
C6 Fe C3 C4 161.8(2) . . . . ?
C9 Fe C3 C4 -79.35(18) . . . . ?
C10 Fe C3 C4 -45.4(4) . . . . ?
C1 Fe C6 C10 -120.48(16) . . . . ?
C7 Fe C6 C10 119.5(2) . . . . ?
C2 Fe C6 C10 -162.89(15) . . . . ?
C5 Fe C6 C10 -78.84(17) . . . . ?
C8 Fe C6 C10 81.40(16) . . . . ?
C9 Fe C6 C10 37.57(15) . . . . ?
C4 Fe C6 C10 -50.0(3) . . . . ?
C3 Fe C6 C10 167.0(2) . . . . ?
C1 Fe C6 C7 120.05(15) . . . . ?
C2 Fe C6 C7 77.63(17) . . . . ?
C5 Fe C6 C7 161.68(14) . . . . ?
C8 Fe C6 C7 -38.08(15) . . . . ?
C9 Fe C6 C7 -81.91(16) . . . . ?
C10 Fe C6 C7 -119.5(2) . . . . ?
C4 Fe C6 C7 -169.5(3) . . . . ?
C3 Fe C6 C7 47.5(3) . . . . ?
C10 C6 C7 C8 0.4(3) . . . . ?
Fe C6 C7 C8 59.99(16) . . . . ?
C10 C6 C7 Fe -59.58(16) . . . . ?
C1 Fe C7 C8 164.07(14) . . . . ?
C2 Fe C7 C8 121.93(15) . . . . ?
C5 Fe C7 C8 -165.8(2) . . . . ?
C6 Fe C7 C8 -118.5(2) . . . . ?
C9 Fe C7 C8 -37.66(15) . . . . ?
C10 Fe C7 C8 -81.18(16) . . . . ?
C4 Fe C7 C8 52.0(3) . . . . ?
C3 Fe C7 C8 81.25(17) . . . . ?
C1 Fe C7 C6 -77.44(17) . . . . ?
C2 Fe C7 C6 -119.58(15) . . . . ?
C5 Fe C7 C6 -47.4(3) . . . . ?
C8 Fe C7 C6 118.5(2) . . . . ?
C9 Fe C7 C6 80.83(16) . . . . ?
C10 Fe C7 C6 37.30(15) . . . . ?
C4 Fe C7 C6 170.4(2) . . . . ?
C3 Fe C7 C6 -160.26(14) . . . . ?
C1 C5 C4 C3 0.3(3) . . . . ?
Fe C5 C4 C3 59.09(16) . . . . ?
C1 C5 C4 Fe -58.79(15) . . . . ?
C2 C3 C4 C5 -0.3(3) . . . . ?
Fe C3 C4 C5 -58.47(16) . . . . ?
C2 C3 C4 Fe 58.18(16) . . . . ?
C1 Fe C4 C5 38.31(14) . . . . ?
C7 Fe C4 C5 160.2(2) . . . . ?
C2 Fe C4 C5 83.02(15) . . . . ?
C8 Fe C4 C5 -161.67(14) . . . . ?
C6 Fe C4 C5 -38.6(3) . . . . ?
C9 Fe C4 C5 -118.58(15) . . . . ?
C10 Fe C4 C5 -76.06(17) . . . . ?
C3 Fe C4 C5 120.1(2) . . . . ?
C1 Fe C4 C3 -81.79(15) . . . . ?
C7 Fe C4 C3 40.1(3) . . . . ?
C2 Fe C4 C3 -37.08(14) . . . . ?
C5 Fe C4 C3 -120.1(2) . . . . ?
C8 Fe C4 C3 78.23(17) . . . . ?
C6 Fe C4 C3 -158.7(3) . . . . ?
C9 Fe C4 C3 121.32(15) . . . . ?
C10 Fe C4 C3 163.84(15) . . . . ?
C7 C6 C10 C9 -0.4(3) . . . . ?
Fe C6 C10 C9 -59.48(16) . . . . ?
C7 C6 C10 Fe 59.12(16) . . . . ?
C1 Fe C10 C6 76.87(18) . . . . ?
C7 Fe C10 C6 -37.61(15) . . . . ?
C2 Fe C10 C6 40.8(3) . . . . ?
C5 Fe C10 C6 120.43(16) . . . . ?
C8 Fe C10 C6 -81.54(16) . . . . ?
C9 Fe C10 C6 -119.2(2) . . . . ?
C4 Fe C10 C6 161.67(15) . . . . ?
C3 Fe C10 C6 -164.0(3) . . . . ?
C1 Fe C10 C9 -163.96(14) . . . . ?
C7 Fe C10 C9 81.56(17) . . . . ?
C2 Fe C10 C9 160.0(2) . . . . ?
C5 Fe C10 C9 -120.39(15) . . . . ?
C8 Fe C10 C9 37.63(16) . . . . ?
C6 Fe C10 C9 119.2(2) . . . . ?
C4 Fe C10 C9 -79.16(18) . . . . ?
C3 Fe C10 C9 -44.8(4) . . . . ?
C6 C10 C9 C8 0.2(3) . . . . ?
Fe C10 C9 C8 -59.19(16) . . . . ?
C6 C10 C9 Fe 59.37(16) . . . . ?
C1 Fe C9 C10 39.6(3) . . . . ?
C7 Fe C9 C10 -81.50(16) . . . . ?
C2 Fe C9 C10 -157.6(3) . . . . ?
C5 Fe C9 C10 78.88(17) . . . . ?
C8 Fe C9 C10 -119.3(2) . . . . ?
C6 Fe C9 C10 -37.55(15) . . . . ?
C4 Fe C9 C10 121.60(16) . . . . ?
C3 Fe C9 C10 164.06(15) . . . . ?
C1 Fe C9 C8 158.9(2) . . . . ?
C7 Fe C9 C8 37.78(15) . . . . ?
C2 Fe C9 C8 -38.3(4) . . . . ?
C5 Fe C9 C8 -161.83(15) . . . . ?
C6 Fe C9 C8 81.73(16) . . . . ?
C10 Fe C9 C8 119.3(2) . . . . ?
C4 Fe C9 C8 -119.11(16) . . . . ?
C3 Fe C9 C8 -76.65(18) . . . . ?
C5 C1 C11 O 11.2(3) . . . . ?
C2 C1 C11 O -179.0(2) . . . . ?
Fe C1 C11 O 95.2(2) . . . . ?
C5 C1 C11 C12 -169.6(2) . . . . ?
C2 C1 C11 C12 0.2(3) . . . . ?
Fe C1 C11 C12 -85.6(2) . . . . ?
C13 C12 C11 O -31.2(3) . . . . ?
S C12 C11 O 94.0(2) . . . . ?
C13 C12 C11 C1 149.6(2) . . . . ?
S C12 C11 C1 -85.2(2) . . . . ?
C10 C9 C8 C7 0.1(3) . . . . ?
Fe C9 C8 C7 -59.45(16) . . . . ?
C10 C9 C8 Fe 59.52(16) . . . . ?
C6 C7 C8 C9 -0.3(3) . . . . ?
Fe C7 C8 C9 59.80(17) . . . . ?
C6 C7 C8 Fe -60.09(16) . . . . ?
C1 Fe C8 C9 -158.8(2) . . . . ?
C7 Fe C8 C9 -119.1(2) . . . . ?
C2 Fe C8 C9 165.28(15) . . . . ?
C5 Fe C8 C9 46.8(3) . . . . ?
C6 Fe C8 C9 -81.01(16) . . . . ?
C10 Fe C8 C9 -37.45(15) . . . . ?
C4 Fe C8 C9 81.38(18) . . . . ?
C3 Fe C8 C9 123.13(16) . . . . ?
C1 Fe C8 C7 -39.7(3) . . . . ?
C2 Fe C8 C7 -75.63(17) . . . . ?
C5 Fe C8 C7 165.9(2) . . . . ?
C6 Fe C8 C7 38.07(15) . . . . ?
C9 Fe C8 C7 119.1(2) . . . . ?
C10 Fe C8 C7 81.64(16) . . . . ?
C4 Fe C8 C7 -159.53(15) . . . . ?
C3 Fe C8 C7 -117.78(15) . . . . ?
